data_2201883
loop_
_publ_author_name
'Krishnamoorthy, Belli Sundaram'
'Sarangarajan, Thanjavur Ramabhadran'
'Thanikasalam, Kanagasabapathy'
'Panchanatheswaran, Krishnaswamy'
'Jeyaraman, Ramasubbu'

_publ_section_title <i>r</i>-2,<i>c</i>-6-Bis(<i>p</i>-tolyl)-<i>t</i>-3,<i>t</i>-5-dimethyltetrahydropyran-4-one
_journal_issue 4
_journal_name_full 'Acta Crystallographica Section E'
_journal_page_first o461
_journal_page_last o462
_journal_paper_doi 10.1107/S1600536803005336
_journal_volume 59
_journal_year 2003
_chemical_formula_iupac 'C21 H24 O2'
_chemical_formula_moiety 'C21 H24 O2'
_chemical_formula_sum 'C21 H24 O2'
_chemical_formula_weight 308.40
_chemical_melting_point 413.5(5)
_chemical_name_systematic
;
r-2,c-6-Di(p-tolyl)-t-3,t-5-dimethyltetrahydropyran-4-one
;
_space_group_IT_number 61
_symmetry_cell_setting orthorhombic
_symmetry_space_group_name_Hall '-P 2ac 2ab'
_symmetry_space_group_name_H-M 'P b c a'
_atom_sites_solution_hydrogens geom
_atom_sites_solution_primary direct
_atom_sites_solution_secondary difmap
_audit_creation_method SHELXL-97
_cell_angle_alpha 90.00
_cell_angle_beta 90.00
_cell_angle_gamma 90.00
_cell_formula_units_Z 8
_cell_length_a 9.0894(18)
_cell_length_b 25.813(3)
_cell_length_c 15.1605(10)
_cell_measurement_reflns_used 25
_cell_measurement_temperature 293(2)
_cell_measurement_theta_max 12
_cell_measurement_theta_min 2
_cell_volume 3557.0(8)
_computing_cell_refinement 'CAD-4 Software'
_computing_data_collection 'CAD-4 Software (Enraf-Nonius, 1989)'
_computing_data_reduction 'MolEN (Fair, 1990)'
_computing_molecular_graphics 'ORTEP-3 for windows (Farrugia, 1997) and PLATON (Spek, 1998)'
_computing_publication_material SHELXL97
_computing_structure_refinement 'SHELXL97 (Sheldrick, 1997)'
_computing_structure_solution 'SIR92 (Altomare et al., 1993)'
_diffrn_ambient_temperature 293(2)
_diffrn_measured_fraction_theta_full 0.957
_diffrn_measured_fraction_theta_max 0.958
_diffrn_measurement_device_type 'Enraf-Nonius CAD-4'
_diffrn_measurement_method \w-2\q
_diffrn_radiation_monochromator graphite
_diffrn_radiation_source 'fine-focus sealed tube'
_diffrn_radiation_type CuK\a
_diffrn_radiation_wavelength 1.54180
_diffrn_reflns_av_R_equivalents 0.0000
_diffrn_reflns_av_sigmaI/netI 0.0613
_diffrn_reflns_limit_h_max 0
_diffrn_reflns_limit_h_min -10
_diffrn_reflns_limit_k_max 31
_diffrn_reflns_limit_k_min 0
_diffrn_reflns_limit_l_max 18
_diffrn_reflns_limit_l_min 0
_diffrn_reflns_number 3094
_diffrn_reflns_theta_full 67.90
_diffrn_reflns_theta_max 67.90
_diffrn_reflns_theta_min 4.50
_diffrn_standards_decay_% negligible
_diffrn_standards_interval_count 10
_diffrn_standards_number 3
_exptl_absorpt_coefficient_mu 0.565
_exptl_absorpt_correction_type none
_exptl_crystal_colour colourless
_exptl_crystal_density_diffrn 1.152
_exptl_crystal_density_method 'not measured'
_exptl_crystal_description 'non-transparent plate'
_exptl_crystal_F_000 1328
_exptl_crystal_size_max 0.2
_exptl_crystal_size_mid 0.2
_exptl_crystal_size_min 0.1
_refine_diff_density_max 0.175
_refine_diff_density_min -0.247
_refine_ls_extinction_method none
_refine_ls_goodness_of_fit_ref 1.109
_refine_ls_hydrogen_treatment constr
_refine_ls_matrix_type full
_refine_ls_number_parameters 212
_refine_ls_number_reflns 3094
_refine_ls_number_restraints 0
_refine_ls_restrained_S_all 1.109
_refine_ls_R_factor_all 0.1547
_refine_ls_R_factor_gt 0.0744
_refine_ls_shift/su_max <0.001
_refine_ls_shift/su_mean <0.001
_refine_ls_structure_factor_coef Fsqd
_refine_ls_weighting_details 'calc w = 1/[\s^2^(Fo^2^)+(0.0255P)^2^+7.7276P] where P = (Fo^2^+2Fc^2^)/3'
_refine_ls_weighting_scheme calc
_refine_ls_wR_factor_gt 0.1564
_refine_ls_wR_factor_ref 0.1976
_reflns_number_gt 1561
_reflns_number_total 3094
_reflns_threshold_expression I>2\s(I)
_cod_data_source_file ci6198.cif
_cod_data_source_block I
_cod_depositor_comments
;
The following automatic conversions were performed:

'_chemical_melting_point' value '413-414 K' was changed to '413.5(5)'
- the average value was taken and precision was estimated.

Automatic conversion script
Id: cif_fix_values 1646 2011-03-28 12:23:43Z adriana 

The following automatic conversions were performed:

'_chemical_melting_point' value '413-414 K' was changed to '413.5(5)'
- the average value was taken and precision was estimated.

Automatic conversion script
Id: cif_fix_values 1715 2011-07-08 13:25:40Z adriana 
;
_cod_database_code 2201883
_cod_database_fobs_code 2201883

loop_
_symmetry_equiv_pos_as_xyz
'x, y, z'
'-x+1/2, -y, z+1/2'
'-x, y+1/2, -z+1/2'
'x+1/2, -y+1/2, -z'
'-x, -y, -z'
'x-1/2, y, -z-1/2'
'x, -y-1/2, z-1/2'
'-x-1/2, y-1/2, z'

loop_
_atom_site_label
_atom_site_fract_x
_atom_site_fract_y
_atom_site_fract_z
_atom_site_U_iso_or_equiv
_atom_site_adp_type
_atom_site_calc_flag
_atom_site_refinement_flags
_atom_site_occupancy
_atom_site_disorder_assembly
_atom_site_disorder_group
_atom_site_type_symbol
O1 0.3386(3) 0.21722(10) 0.47826(19) 0.0501(8) Uani d . 1 . . O
C2 0.3436(6) 0.16638(16) 0.4427(3) 0.0517(12) Uani d . 1 . . C
H2 0.4247 0.1644 0.4002 0.062 Uiso calc R 1 . . H
C3 0.1986(6) 0.15250(17) 0.3952(3) 0.0549(13) Uani d . 1 . . C
H3 0.1225 0.1491 0.4406 0.066 Uiso calc R 1 . . H
C4 0.1514(6) 0.19571(19) 0.3344(3) 0.0566(13) Uani d . 1 . . C
C5 0.1592(5) 0.24947(17) 0.3730(3) 0.0495(11) Uani d . 1 . . C
H5 0.0870 0.2514 0.4209 0.059 Uiso calc R 1 . . H
C6 0.3134(5) 0.25661(16) 0.4140(3) 0.0487(12) Uani d . 1 . . C
H6 0.3875 0.2535 0.3674 0.058 Uiso calc R 1 . . H
C7 0.2087(8) 0.10035(19) 0.3475(4) 0.089(2) Uani d . 1 . . C
H7A 0.1212 0.0950 0.3132 0.133 Uiso calc R 1 . . H
H7B 0.2182 0.0731 0.3901 0.133 Uiso calc R 1 . . H
H7C 0.2929 0.1003 0.3093 0.133 Uiso calc R 1 . . H
O8 0.1122(5) 0.18778(14) 0.2588(2) 0.0834(13) Uani d . 1 . . O
C9 0.1202(7) 0.2911(2) 0.3056(3) 0.0806(18) Uani d . 1 . . C
H9A 0.1898 0.2902 0.2580 0.121 Uiso calc R 1 . . H
H9B 0.1231 0.3245 0.3334 0.121 Uiso calc R 1 . . H
H9C 0.0232 0.2848 0.2831 0.121 Uiso calc R 1 . . H
C10 0.3748(5) 0.12970(17) 0.5178(3) 0.0494(12) Uani d . 1 . . C
C11 0.4746(6) 0.08991(19) 0.5096(4) 0.0666(15) Uani d . 1 . . C
H11 0.5260 0.0859 0.4570 0.080 Uiso calc R 1 . . H
C12 0.4997(7) 0.05590(19) 0.5778(4) 0.0756(17) Uani d . 1 . . C
H12 0.5679 0.0294 0.5705 0.091 Uiso calc R 1 . . H
C13 0.4261(7) 0.06040(19) 0.6564(3) 0.0634(15) Uani d . 1 . . C
C14 0.3242(6) 0.09967(19) 0.6647(3) 0.0642(15) Uani d . 1 . . C
H14 0.2716 0.1030 0.7170 0.077 Uiso calc R 1 . . H
C15 0.2988(6) 0.13430(19) 0.5962(3) 0.0594(14) Uani d . 1 . . C
H15 0.2302 0.1607 0.6033 0.071 Uiso calc R 1 . . H
C16 0.3312(5) 0.30789(16) 0.4588(3) 0.0465(11) Uani d . 1 . . C
C17 0.3906(6) 0.34989(17) 0.4157(3) 0.0542(13) Uani d . 1 . . C
H17 0.4251 0.3458 0.3584 0.065 Uiso calc R 1 . . H
C18 0.4003(6) 0.39790(19) 0.4551(3) 0.0623(14) Uani d . 1 . . C
H18 0.4416 0.4254 0.4241 0.075 Uiso calc R 1 . . H
C19 0.3495(6) 0.40571(18) 0.5401(3) 0.0588(13) Uani d . 1 . . C
C20 0.2935(6) 0.36365(19) 0.5842(3) 0.0596(14) Uani d . 1 . . C
H20 0.2614 0.3677 0.6421 0.072 Uiso calc R 1 . . H
C21 0.2836(5) 0.31543(17) 0.5449(3) 0.0530(13) Uani d . 1 . . C
H21 0.2447 0.2877 0.5765 0.064 Uiso calc R 1 . . H
C22 0.4543(8) 0.0228(2) 0.7318(4) 0.100(2) Uani d . 1 . . C
H22A 0.4757 -0.0109 0.7083 0.150 Uiso calc R 1 . . H
H22B 0.3686 0.0209 0.7686 0.150 Uiso calc R 1 . . H
H22C 0.5365 0.0348 0.7660 0.150 Uiso calc R 1 . . H
C23 0.3542(7) 0.45915(19) 0.5817(4) 0.088(2) Uani d . 1 . . C
H23A 0.3256 0.4568 0.6425 0.132 Uiso calc R 1 . . H
H23B 0.2876 0.4817 0.5511 0.132 Uiso calc R 1 . . H
H23C 0.4522 0.4728 0.5779 0.132 Uiso calc R 1 . . H

loop_
_atom_site_aniso_label
_atom_site_aniso_U_11
_atom_site_aniso_U_22
_atom_site_aniso_U_33
_atom_site_aniso_U_12
_atom_site_aniso_U_13
_atom_site_aniso_U_23
O1 0.061(2) 0.0414(16) 0.0483(17) -0.0015(15) -0.0067(17) -0.0009(14)
C2 0.055(3) 0.048(3) 0.052(3) -0.004(2) 0.005(2) -0.003(2)
C3 0.068(4) 0.050(3) 0.047(3) -0.012(3) 0.000(3) -0.004(2)
C4 0.054(3) 0.072(3) 0.043(3) -0.005(3) -0.002(3) -0.007(2)
C5 0.053(3) 0.053(3) 0.042(2) 0.002(3) -0.001(2) -0.004(2)
C6 0.053(3) 0.050(3) 0.043(2) 0.002(2) 0.003(2) 0.004(2)
C7 0.128(6) 0.055(3) 0.083(4) -0.005(4) -0.013(4) -0.021(3)
O8 0.113(3) 0.088(2) 0.049(2) 0.001(3) -0.019(2) -0.016(2)
C9 0.087(5) 0.080(4) 0.075(4) 0.008(4) -0.023(3) 0.006(3)
C10 0.052(3) 0.044(2) 0.053(3) -0.003(2) 0.001(2) -0.002(2)
C11 0.069(4) 0.056(3) 0.075(4) 0.006(3) 0.014(3) 0.005(3)
C12 0.089(5) 0.048(3) 0.090(4) 0.015(3) 0.002(4) 0.010(3)
C13 0.082(4) 0.047(3) 0.062(3) -0.009(3) -0.021(3) 0.006(3)
C14 0.077(4) 0.063(3) 0.053(3) -0.004(3) -0.005(3) 0.002(3)
C15 0.062(4) 0.059(3) 0.057(3) 0.010(3) 0.000(3) 0.001(3)
C16 0.052(3) 0.044(2) 0.043(2) -0.001(2) -0.003(2) 0.006(2)
C17 0.064(3) 0.055(3) 0.044(2) -0.009(3) 0.007(3) 0.003(2)
C18 0.069(4) 0.051(3) 0.066(3) -0.011(3) 0.001(3) 0.006(3)
C19 0.063(4) 0.052(3) 0.062(3) 0.001(3) -0.005(3) -0.006(2)
C20 0.068(4) 0.064(3) 0.046(3) 0.002(3) 0.009(3) -0.002(2)
C21 0.065(3) 0.047(3) 0.048(3) -0.001(2) 0.005(3) 0.005(2)
C22 0.136(6) 0.077(4) 0.087(5) 0.000(4) -0.026(5) 0.028(4)
C23 0.111(5) 0.057(3) 0.096(4) 0.001(4) -0.005(4) -0.024(3)

loop_
_atom_type_symbol
_atom_type_description
_atom_type_scat_dispersion_real
_atom_type_scat_dispersion_imag
_atom_type_scat_source
C C 0.0181 0.0091 'International Tables Vol C Tables 4.2.6.8 and 6.1.1.4'
H H 0.0000 0.0000 'International Tables Vol C Tables 4.2.6.8 and 6.1.1.4'
O O 0.0492 0.0322 'International Tables Vol C Tables 4.2.6.8 and 6.1.1.4'

loop_
_geom_angle_atom_site_label_1
_geom_angle_atom_site_label_2
_geom_angle_atom_site_label_3
_geom_angle
_geom_angle_publ_flag
C2 O1 C6 113.9(3) y
O1 C2 C10 107.4(4) ?
O1 C2 C3 111.4(4) y
C10 C2 C3 111.5(4) ?
O1 C2 H2 108.8 ?
C10 C2 H2 108.8 ?
C3 C2 H2 108.8 ?
C4 C3 C7 112.3(4) ?
C4 C3 C2 110.8(4) y
C7 C3 C2 111.9(4) ?
C4 C3 H3 107.2 ?
C7 C3 H3 107.2 ?
C2 C3 H3 107.2 ?
O8 C4 C5 122.3(5) ?
O8 C4 C3 122.2(5) ?
C5 C4 C3 115.5(4) y
C4 C5 C9 112.2(4) ?
C4 C5 C6 108.0(4) y
C9 C5 C6 113.4(4) ?
C4 C5 H5 107.7 ?
C9 C5 H5 107.7 ?
C6 C5 H5 107.7 ?
O1 C6 C16 107.7(3) ?
O1 C6 C5 109.6(4) y
C16 C6 C5 112.7(4) ?
O1 C6 H6 108.9 ?
C16 C6 H6 108.9 ?
C5 C6 H6 108.9 ?
C3 C7 H7A 109.5 ?
C3 C7 H7B 109.5 ?
H7A C7 H7B 109.5 ?
C3 C7 H7C 109.5 ?
H7A C7 H7C 109.5 ?
H7B C7 H7C 109.5 ?
C5 C9 H9A 109.5 ?
C5 C9 H9B 109.5 ?
H9A C9 H9B 109.5 ?
C5 C9 H9C 109.5 ?
H9A C9 H9C 109.5 ?
H9B C9 H9C 109.5 ?
C11 C10 C15 118.2(5) ?
C11 C10 C2 121.6(5) ?
C15 C10 C2 120.2(4) ?
C12 C11 C10 121.2(5) ?
C12 C11 H11 119.4 ?
C10 C11 H11 119.4 ?
C13 C12 C11 121.2(5) ?
C13 C12 H12 119.4 ?
C11 C12 H12 119.4 ?
C12 C13 C14 118.0(5) ?
C12 C13 C22 121.1(5) ?
C14 C13 C22 120.9(5) ?
C13 C14 C15 121.1(5) ?
C13 C14 H14 119.4 ?
C15 C14 H14 119.4 ?
C10 C15 C14 120.3(5) ?
C10 C15 H15 119.8 ?
C14 C15 H15 119.8 ?
C17 C16 C21 117.3(4) ?
C17 C16 C6 121.6(4) ?
C21 C16 C6 121.1(4) ?
C16 C17 C18 121.9(4) ?
C16 C17 H17 119.1 ?
C18 C17 H17 119.1 ?
C17 C18 C19 120.9(5) ?
C17 C18 H18 119.6 ?
C19 C18 H18 119.6 ?
C20 C19 C18 117.5(5) ?
C20 C19 C23 121.8(5) ?
C18 C19 C23 120.7(5) ?
C19 C20 C21 121.7(4) ?
C19 C20 H20 119.1 ?
C21 C20 H20 119.1 ?
C20 C21 C16 120.7(4) ?
C20 C21 H21 119.6 ?
C16 C21 H21 119.6 ?
C13 C22 H22A 109.5 ?
C13 C22 H22B 109.5 ?
H22A C22 H22B 109.5 ?
C13 C22 H22C 109.5 ?
H22A C22 H22C 109.5 ?
H22B C22 H22C 109.5 ?
C19 C23 H23A 109.5 ?
C19 C23 H23B 109.5 ?
H23A C23 H23B 109.5 ?
C19 C23 H23C 109.5 ?
H23A C23 H23C 109.5 ?
H23B C23 H23C 109.5 ?

loop_
_geom_bond_atom_site_label_1
_geom_bond_atom_site_label_2
_geom_bond_site_symmetry_2
_geom_bond_distance
_geom_bond_publ_flag
O1 C2 . 1.419(5) y
O1 C6 . 1.427(5) y
C2 C10 . 1.508(6) y
C2 C3 . 1.545(6) y
C2 H2 . 0.98 ?
C3 C4 . 1.509(6) y
C3 C7 . 1.530(6) y
C3 H3 . 0.98 ?
C4 O8 . 1.218(5) y
C4 C5 . 1.508(6) y
C5 C9 . 1.525(6) y
C5 C6 . 1.544(6) y
C5 H5 . 0.98 ?
C6 C16 . 1.496(6) y
C6 H6 . 0.98 ?
C7 H7A . 0.96 ?
C7 H7B . 0.96 ?
C7 H7C . 0.96 ?
C9 H9A . 0.96 ?
C9 H9B . 0.96 ?
C9 H9C . 0.96 ?
C10 C11 . 1.376(6) ?
C10 C15 . 1.380(6) ?
C11 C12 . 1.375(7) ?
C11 H11 . 0.93 ?
C12 C13 . 1.371(7) ?
C12 H12 . 0.93 ?
C13 C14 . 1.379(7) ?
C13 C22 . 1.521(7) ?
C14 C15 . 1.389(6) ?
C14 H14 . 0.93 ?
C15 H15 . 0.93 ?
C16 C17 . 1.376(6) ?
C16 C21 . 1.389(6) ?
C17 C18 . 1.378(6) ?
C17 H17 . 0.93 ?
C18 C19 . 1.384(6) ?
C18 H18 . 0.93 ?
C19 C20 . 1.373(6) ?
C19 C23 . 1.517(6) ?
C20 C21 . 1.383(6) ?
C20 H20 . 0.93 ?
C21 H21 . 0.93 ?
C22 H22A . 0.96 ?
C22 H22B . 0.96 ?
C22 H22C . 0.96 ?
C23 H23A . 0.96 ?
C23 H23B . 0.96 ?
C23 H23C . 0.96 ?

loop_
_geom_torsion_atom_site_label_1
_geom_torsion_atom_site_label_2
_geom_torsion_atom_site_label_3
_geom_torsion_atom_site_label_4
_geom_torsion
_geom_torsion_publ_flag
C6 O1 C2 C10 178.5(4) ?
C6 O1 C2 C3 -59.1(5) y
O1 C2 C3 C4 47.3(5) y
C10 C2 C3 C4 167.3(4) ?
O1 C2 C3 C7 173.5(4) ?
C10 C2 C3 C7 -66.5(5) ?
C7 C3 C4 O8 6.9(8) ?
C2 C3 C4 O8 132.9(5) ?
C7 C3 C4 C5 -171.8(5) ?
C2 C3 C4 C5 -45.8(6) y
O8 C4 C5 C9 -2.8(7) ?
C3 C4 C5 C9 176.0(5) ?
O8 C4 C5 C6 -128.4(5) ?
C3 C4 C5 C6 50.3(5) y
C2 O1 C6 C16 -172.5(4) ?
C2 O1 C6 C5 64.6(5) y
C4 C5 C6 O1 -57.1(5) y
C9 C5 C6 O1 178.0(4) ?
C4 C5 C6 C16 -177.0(4) ?
C9 C5 C6 C16 58.1(5) ?
O1 C2 C10 C11 -136.5(5) ?
C3 C2 C10 C11 101.3(5) ?
O1 C2 C10 C15 46.0(6) ?
C3 C2 C10 C15 -76.3(5) ?
C15 C10 C11 C12 -0.8(8) ?
C2 C10 C11 C12 -178.4(5) ?
C10 C11 C12 C13 0.1(9) ?
C11 C12 C13 C14 0.9(9) ?
C11 C12 C13 C22 -179.8(5) ?
C12 C13 C14 C15 -1.2(8) ?
C22 C13 C14 C15 179.5(5) ?
C11 C10 C15 C14 0.5(8) ?
C2 C10 C15 C14 178.1(4) ?
C13 C14 C15 C10 0.6(8) ?
O1 C6 C16 C17 144.9(4) ?
C5 C6 C16 C17 -94.1(5) ?
O1 C6 C16 C21 -37.4(6) ?
C5 C6 C16 C21 83.6(5) ?
C21 C16 C17 C18 -1.3(8) ?
C6 C16 C17 C18 176.6(5) ?
C16 C17 C18 C19 -0.4(8) ?
C17 C18 C19 C20 1.9(8) ?
C17 C18 C19 C23 -177.3(5) ?
C18 C19 C20 C21 -1.9(8) ?
C23 C19 C20 C21 177.3(5) ?
C19 C20 C21 C16 0.3(8) ?
C17 C16 C21 C20 1.3(7) ?
C6 C16 C21 C20 -176.6(5) ?

loop_
_cod_related_entry_id
_cod_related_entry_database
_cod_related_entry_code
1 ChemSpider 292877
